data_2224247
loop_
_publ_author_name
'Asghar, Muhammad Nadeem'
'Khan, Islam Ullah'
'Arshad, Muhammad Nadeem'
'Rehman, Jeveria'

_publ_section_title
;
 (1<i>E</i>)-1-[4-(Dimethylamino)phenyl]pent-1-en-3-one
;
_journal_coeditor_code HB5213
_journal_issue 12
_journal_name_full 'Acta Crystallographica Section E'
_journal_page_first o3063
_journal_paper_doi 10.1107/S1600536809046972
_journal_volume 65
_journal_year 2009
_chemical_formula_iupac 'C13 H17 N O'
_chemical_formula_moiety 'C13 H17 N O'
_chemical_formula_sum 'C13 H17 N O'
_chemical_formula_weight 203.28
_chemical_name_systematic
;
(1<i>E</i>)-1-[4-(Dimethylamino)phenyl]pent-1-en-3-one
;
_space_group_IT_number 14
_symmetry_cell_setting monoclinic
_symmetry_space_group_name_Hall '-P 2ybc'
_symmetry_space_group_name_H-M 'P 1 21/c 1'
_atom_sites_solution_hydrogens geom
_atom_sites_solution_primary direct
_atom_sites_solution_secondary difmap
_audit_creation_method SHELXL-97
_cell_angle_alpha 90.00
_cell_angle_beta 100.036(5)
_cell_angle_gamma 90.00
_cell_formula_units_Z 4
_cell_length_a 12.6079(14)
_cell_length_b 15.1331(17)
_cell_length_c 6.2182(6)
_cell_measurement_reflns_used 1287
_cell_measurement_temperature 296(2)
_cell_measurement_theta_max 21.89
_cell_measurement_theta_min 2.69
_cell_volume 1168.3(2)
_computing_cell_refinement 'SAINT (Bruker, 2007)'
_computing_data_collection 'APEXII (Bruker, 2007)'
_computing_data_reduction 'SAINT (Bruker, 2007)'
_computing_molecular_graphics 'ORTEP-3 (Farrugia, 1997) and PLATON (Spek, 2009)'
_computing_publication_material
;
WinGX (Farrugia, 1999) and PLATON (Spek, 2009)
;
_computing_structure_refinement 'SHELXL97 (Sheldrick, 2008)'
_computing_structure_solution 'SHELXS97 (Sheldrick, 2008)'
_diffrn_ambient_temperature 296(2)
_diffrn_measured_fraction_theta_full 0.996
_diffrn_measured_fraction_theta_max 0.996
_diffrn_measurement_device_type 'Bruker Kappa APEXII CCD'
_diffrn_measurement_method '\f and \w'
_diffrn_radiation_monochromator graphite
_diffrn_radiation_source 'fine-focus sealed tube'
_diffrn_radiation_type MoK\a
_diffrn_radiation_wavelength 0.71073
_diffrn_reflns_av_R_equivalents 0.0620
_diffrn_reflns_av_sigmaI/netI 0.0790
_diffrn_reflns_limit_h_max 16
_diffrn_reflns_limit_h_min -16
_diffrn_reflns_limit_k_max 19
_diffrn_reflns_limit_k_min -19
_diffrn_reflns_limit_l_max 8
_diffrn_reflns_limit_l_min -8
_diffrn_reflns_number 12449
_diffrn_reflns_theta_full 27.87
_diffrn_reflns_theta_max 27.87
_diffrn_reflns_theta_min 1.64
_diffrn_standards_number 0
_exptl_absorpt_coefficient_mu 0.073
_exptl_absorpt_correction_T_max 0.986
_exptl_absorpt_correction_T_min 0.974
_exptl_absorpt_correction_type multi-scan
_exptl_absorpt_process_details '(SADABS; Bruker, 2007)'
_exptl_crystal_colour yellow
_exptl_crystal_density_diffrn 1.156
_exptl_crystal_density_method 'not measured'
_exptl_crystal_description rod
_exptl_crystal_F_000 440
_exptl_crystal_size_max 0.37
_exptl_crystal_size_mid 0.33
_exptl_crystal_size_min 0.19
_refine_diff_density_max 0.191
_refine_diff_density_min -0.147
_refine_ls_extinction_method none
_refine_ls_goodness_of_fit_ref 0.934
_refine_ls_hydrogen_treatment constr
_refine_ls_matrix_type full
_refine_ls_number_parameters 139
_refine_ls_number_reflns 2779
_refine_ls_number_restraints 0
_refine_ls_restrained_S_all 0.934
_refine_ls_R_factor_all 0.1814
_refine_ls_R_factor_gt 0.0564
_refine_ls_shift/su_max 0.000
_refine_ls_shift/su_mean 0.000
_refine_ls_structure_factor_coef Fsqd
_refine_ls_weighting_details 'calc w=1/[\s^2^(Fo^2^)+(0.1169P)^2^] where P=(Fo^2^+2Fc^2^)/3'
_refine_ls_weighting_scheme calc
_refine_ls_wR_factor_gt 0.1570
_refine_ls_wR_factor_ref 0.2341
_reflns_number_gt 1051
_reflns_number_total 2779
_reflns_threshold_expression I>2\s(I)
_cod_data_source_file hb5213.cif
_cod_data_source_block I
_cod_depositor_comments
;
The following automatic conversions were performed:
'_symmetry_cell_setting' value 'Monoclinic' changed to 'monoclinic'
according to '/home/saulius/struct/CIF-dictionaries/cif_core.dic'
dictionary named 'cif_core.dic' version 2.4.1 from 2010-06-29.

Automatic conversion script
Id: cif_fix_enum 1527 2010-12-29 10:47:43Z saulius 

The following automatic conversions were performed:

'_symmetry_cell_setting' value 'Monoclinic' changed to 'monoclinic'
according to /home/saulius/struct/CIF-dictionaries/cif_core.dic
dictionary named 'cif_core.dic' version 2.4.1 from 2010-06-29.

Automatic conversion script
Id: cif_fix_values 1715 2011-07-08 13:25:40Z adriana 
;
_cod_original_sg_symbol_H-M 'P 21/c'
_cod_database_code 2224247
_cod_database_fobs_code 2224247

loop_
_symmetry_equiv_pos_as_xyz
'x, y, z'
'-x, y+1/2, -z+1/2'
'-x, -y, -z'
'x, -y-1/2, z-1/2'

loop_
_atom_site_type_symbol
_atom_site_label
_atom_site_fract_x
_atom_site_fract_y
_atom_site_fract_z
_atom_site_U_iso_or_equiv
_atom_site_adp_type
_atom_site_calc_flag
_atom_site_refinement_flags
_atom_site_occupancy
_atom_site_disorder_assembly
_atom_site_disorder_group
N N1 -0.05777(18) 0.36843(15) 1.1136(4) 0.0547(7) Uani d . 1 . .
O O1 0.5620(2) 0.42215(19) 0.7701(4) 0.1083(10) Uani d . 1 . .
C C1 0.2477(2) 0.38513(17) 0.9326(4) 0.0519(7) Uani d . 1 . .
C C2 0.1656(2) 0.33421(18) 0.8155(5) 0.0563(8) Uani d . 1 . .
H H2 0.1790 0.3029 0.6944 0.068 Uiso calc R 1 . .
C C3 0.0653(2) 0.32866(18) 0.8728(4) 0.0529(8) Uani d . 1 . .
H H3 0.0121 0.2947 0.7888 0.063 Uiso calc R 1 . .
C C4 0.0421(2) 0.37361(17) 1.0567(4) 0.0472(7) Uani d . 1 . .
C C5 0.1260(2) 0.42154(18) 1.1781(4) 0.0539(8) Uani d . 1 . .
H H5 0.1145 0.4506 1.3037 0.065 Uiso calc R 1 . .
C C6 0.2252(2) 0.42703(19) 1.1174(5) 0.0577(8) Uani d . 1 . .
H H6 0.2790 0.4599 1.2029 0.069 Uiso calc R 1 . .
C C7 0.3527(2) 0.39618(19) 0.8680(5) 0.0601(8) Uani d . 1 . .
H H7 0.4020 0.4306 0.9604 0.072 Uiso calc R 1 . .
C C8 0.3862(2) 0.3640(2) 0.6976(5) 0.0628(8) Uani d . 1 . .
H H8 0.3395 0.3287 0.6017 0.075 Uiso calc R 1 . .
C C9 0.4952(3) 0.3811(2) 0.6492(5) 0.0633(9) Uani d . 1 . .
C C10 0.5181(3) 0.3440(3) 0.4438(5) 0.0832(11) Uani d . 1 . .
H H10A 0.4650 0.3670 0.3252 0.100 Uiso calc R 1 . .
H H10B 0.5081 0.2805 0.4476 0.100 Uiso calc R 1 . .
C C11 0.6267(3) 0.3614(3) 0.3914(6) 0.0963(12) Uani d . 1 . .
H H11A 0.6404 0.4238 0.3967 0.144 Uiso calc R 1 . .
H H11B 0.6299 0.3396 0.2477 0.144 Uiso calc R 1 . .
H H11C 0.6801 0.3319 0.4960 0.144 Uiso calc R 1 . .
C C12 -0.1486(2) 0.3348(2) 0.9610(5) 0.0707(9) Uani d . 1 . .
H H12A -0.1530 0.3648 0.8236 0.106 Uiso calc R 1 . .
H H12B -0.2137 0.3447 1.0178 0.106 Uiso calc R 1 . .
H H12C -0.1395 0.2726 0.9402 0.106 Uiso calc R 1 . .
C C13 -0.0816(3) 0.4196(2) 1.2966(5) 0.0650(9) Uani d . 1 . .
H H13A -0.0345 0.4018 1.4277 0.097 Uiso calc R 1 . .
H H13B -0.1550 0.4097 1.3127 0.097 Uiso calc R 1 . .
H H13C -0.0711 0.4813 1.2706 0.097 Uiso calc R 1 . .

loop_
_atom_site_aniso_label
_atom_site_aniso_U_11
_atom_site_aniso_U_22
_atom_site_aniso_U_33
_atom_site_aniso_U_12
_atom_site_aniso_U_13
_atom_site_aniso_U_23
N1 0.0483(15) 0.0563(15) 0.0600(14) -0.0042(11) 0.0104(11) -0.0056(12)
O1 0.0766(18) 0.148(3) 0.1051(19) -0.0394(16) 0.0280(15) -0.0576(18)
C1 0.0488(17) 0.0481(17) 0.0581(17) -0.0005(13) 0.0077(14) 0.0043(14)
C2 0.063(2) 0.0501(18) 0.0582(17) 0.0022(15) 0.0170(15) -0.0019(14)
C3 0.0561(19) 0.0445(17) 0.0564(17) -0.0048(13) 0.0049(14) -0.0052(13)
C4 0.0492(17) 0.0371(15) 0.0555(16) -0.0001(13) 0.0094(14) 0.0048(13)
C5 0.057(2) 0.0529(18) 0.0518(16) -0.0017(14) 0.0089(14) -0.0070(13)
C6 0.0516(19) 0.0588(19) 0.0598(18) -0.0061(14) 0.0015(14) -0.0066(15)
C7 0.058(2) 0.058(2) 0.0621(18) 0.0016(15) 0.0047(15) -0.0015(15)
C8 0.058(2) 0.064(2) 0.0653(19) -0.0031(16) 0.0067(16) -0.0058(16)
C9 0.054(2) 0.068(2) 0.0689(19) -0.0046(16) 0.0129(16) -0.0040(16)
C10 0.064(2) 0.111(3) 0.077(2) -0.007(2) 0.0190(17) -0.019(2)
C11 0.072(2) 0.125(3) 0.099(3) 0.000(2) 0.034(2) -0.017(2)
C12 0.056(2) 0.075(2) 0.082(2) -0.0110(17) 0.0134(17) -0.0093(18)
C13 0.067(2) 0.066(2) 0.0651(19) 0.0049(16) 0.0215(15) 0.0024(16)

loop_
_atom_type_symbol
_atom_type_description
_atom_type_scat_dispersion_real
_atom_type_scat_dispersion_imag
_atom_type_scat_source
C C 0.0033 0.0016 'International Tables Vol C Tables 4.2.6.8 and 6.1.1.4'
H H 0.0000 0.0000 'International Tables Vol C Tables 4.2.6.8 and 6.1.1.4'
O O 0.0106 0.0060 'International Tables Vol C Tables 4.2.6.8 and 6.1.1.4'
N N 0.0061 0.0033 'International Tables Vol C Tables 4.2.6.8 and 6.1.1.4'

loop_
_geom_angle_atom_site_label_1
_geom_angle_atom_site_label_2
_geom_angle_atom_site_label_3
_geom_angle_site_symmetry_1
_geom_angle_site_symmetry_3
_geom_angle
_geom_angle_publ_flag
C4 N1 C12 . . 120.6(2) ?
C4 N1 C13 . . 119.9(2) ?
C12 N1 C13 . . 117.0(2) ?
C6 C1 C2 . . 116.5(3) ?
C6 C1 C7 . . 120.2(3) ?
C2 C1 C7 . . 123.2(3) ?
C3 C2 C1 . . 122.2(3) ?
C3 C2 H2 . . 118.9 ?
C1 C2 H2 . . 118.9 ?
C2 C3 C4 . . 120.8(3) ?
C2 C3 H3 . . 119.6 ?
C4 C3 H3 . . 119.6 ?
N1 C4 C5 . . 122.4(2) ?
N1 C4 C3 . . 120.9(3) ?
C5 C4 C3 . . 116.6(3) ?
C6 C5 C4 . . 121.7(3) ?
C6 C5 H5 . . 119.1 ?
C4 C5 H5 . . 119.1 ?
C5 C6 C1 . . 122.0(3) ?
C5 C6 H6 . . 119.0 ?
C1 C6 H6 . . 119.0 ?
C8 C7 C1 . . 128.4(3) ?
C8 C7 H7 . . 115.8 ?
C1 C7 H7 . . 115.8 ?
C7 C8 C9 . . 123.0(3) ?
C7 C8 H8 . . 118.5 ?
C9 C8 H8 . . 118.5 ?
O1 C9 C10 . . 121.3(3) ?
O1 C9 C8 . . 122.6(3) ?
C10 C9 C8 . . 116.1(3) ?
C9 C10 C11 . . 116.9(3) ?
C9 C10 H10A . . 108.1 ?
C11 C10 H10A . . 108.1 ?
C9 C10 H10B . . 108.1 ?
C11 C10 H10B . . 108.1 ?
H10A C10 H10B . . 107.3 ?
C10 C11 H11A . . 109.5 ?
C10 C11 H11B . . 109.5 ?
H11A C11 H11B . . 109.5 ?
C10 C11 H11C . . 109.5 ?
H11A C11 H11C . . 109.5 ?
H11B C11 H11C . . 109.5 ?
N1 C12 H12A . . 109.5 ?
N1 C12 H12B . . 109.5 ?
H12A C12 H12B . . 109.5 ?
N1 C12 H12C . . 109.5 ?
H12A C12 H12C . . 109.5 ?
H12B C12 H12C . . 109.5 ?
N1 C13 H13A . . 109.5 ?
N1 C13 H13B . . 109.5 ?
H13A C13 H13B . . 109.5 ?
N1 C13 H13C . . 109.5 ?
H13A C13 H13C . . 109.5 ?
H13B C13 H13C . . 109.5 ?

loop_
_geom_bond_atom_site_label_1
_geom_bond_atom_site_label_2
_geom_bond_site_symmetry_2
_geom_bond_distance
_geom_bond_publ_flag
N1 C4 . 1.368(3) ?
N1 C12 . 1.447(3) ?
N1 C13 . 1.451(4) ?
O1 C9 . 1.200(3) ?
C1 C6 . 1.385(4) ?
C1 C2 . 1.390(4) ?
C1 C7 . 1.458(4) ?
C2 C3 . 1.375(4) ?
C2 H2 . 0.9300 ?
C3 C4 . 1.404(3) ?
C3 H3 . 0.9300 ?
C4 C5 . 1.391(4) ?
C5 C6 . 1.370(4) ?
C5 H5 . 0.9300 ?
C6 H6 . 0.9300 ?
C7 C8 . 1.302(4) ?
C7 H7 . 0.9300 ?
C8 C9 . 1.480(4) ?
C8 H8 . 0.9300 ?
C9 C10 . 1.469(4) ?
C10 C11 . 1.485(4) ?
C10 H10A . 0.9700 ?
C10 H10B . 0.9700 ?
C11 H11A . 0.9600 ?
C11 H11B . 0.9600 ?
C11 H11C . 0.9600 ?
C12 H12A . 0.9600 ?
C12 H12B . 0.9600 ?
C12 H12C . 0.9600 ?
C13 H13A . 0.9600 ?
C13 H13B . 0.9600 ?
C13 H13C . 0.9600 ?

loop_
_geom_torsion_atom_site_label_1
_geom_torsion_atom_site_label_2
_geom_torsion_atom_site_label_3
_geom_torsion_atom_site_label_4
_geom_torsion_site_symmetry_1
_geom_torsion_site_symmetry_2
_geom_torsion_site_symmetry_3
_geom_torsion_site_symmetry_4
_geom_torsion
_geom_torsion_publ_flag
C6 C1 C2 C3 . . . . 3.0(4) ?
C7 C1 C2 C3 . . . . -176.3(3) ?
C1 C2 C3 C4 . . . . -1.1(4) ?
C12 N1 C4 C5 . . . . 166.5(3) ?
C13 N1 C4 C5 . . . . 4.9(4) ?
C12 N1 C4 C3 . . . . -14.8(4) ?
C13 N1 C4 C3 . . . . -176.4(2) ?
C2 C3 C4 N1 . . . . 179.8(3) ?
C2 C3 C4 C5 . . . . -1.4(4) ?
N1 C4 C5 C6 . . . . -179.1(2) ?
C3 C4 C5 C6 . . . . 2.1(4) ?
C4 C5 C6 C1 . . . . -0.2(4) ?
C2 C1 C6 C5 . . . . -2.4(4) ?
C7 C1 C6 C5 . . . . 177.0(3) ?
C6 C1 C7 C8 . . . . -177.9(3) ?
C2 C1 C7 C8 . . . . 1.4(5) ?
C1 C7 C8 C9 . . . . 179.4(3) ?
C7 C8 C9 O1 . . . . 3.8(5) ?
C7 C8 C9 C10 . . . . -176.6(3) ?
O1 C9 C10 C11 . . . . -1.2(5) ?
C8 C9 C10 C11 . . . . 179.3(3) ?

loop_
_cod_related_entry_id
_cod_related_entry_database
_cod_related_entry_code
1 ChemSpider 4832206
